data_7151737
loop_
_publ_author_name
'Malik, Heetika'
'Kohlen, Wouter'
'Jamil, Muhammad'
'Rutjes, Floris P. J. T.'
'Zwanenburg, Binne'

_publ_section_title
;
 Aromatic A-ring analogues of orobanchol, new germination stimulants
 for seeds of parasitic weeds.
;
_journal_issue 7
_journal_name_full 'Organic &amp; biomolecular chemistry'
_journal_page_first 2286
_journal_page_last 2293
_journal_paper_doi 10.1039/c0ob00735h
_journal_volume 9
_journal_year 2011
_chemical_formula_sum 'C17 H14 O6'
_chemical_formula_weight 314.28
_chemical_name_systematic
;
?
;
_space_group_IT_number 7
_symmetry_cell_setting monoclinic
_symmetry_space_group_name_Hall 'P -2yc'
_symmetry_space_group_name_H-M 'P 1 c 1'
_atom_sites_solution_hydrogens geom
_atom_sites_solution_primary direct
_atom_sites_solution_secondary difmap
_audit_creation_date 2006-07-27
_audit_creation_method 'SHELXL, adapted and expanded'
_cell_angle_alpha 90.00
_cell_angle_beta 107.502(4)
_cell_angle_gamma 90.00
_cell_formula_units_Z 2
_cell_length_a 8.1223(3)
_cell_length_b 7.0400(5)
_cell_length_c 13.0388(3)
_cell_measurement_reflns_used 235
_cell_measurement_temperature 293(2)
_cell_measurement_theta_max 27.490
_cell_measurement_theta_min 2.630
_cell_volume 711.06(6)
_computing_data_collection
;
Nonius "Collect" program suite (Nonius, 1999)
;
_computing_data_reduction
;
Nonius "EvalCCD" program suite (Duisenberg, 1998)
;
_computing_molecular_graphics
;
PLATON (Spek, 2003)
;
_computing_structure_refinement 'SHELXL-97 (Sheldrick, 1997)'
_computing_structure_solution
;
;
_diffrn_ambient_temperature 293(2)
_diffrn_detector_area_resol_mean 18.4
_diffrn_measured_fraction_theta_full 1.000
_diffrn_measured_fraction_theta_max 1.000
_diffrn_measurement_device 'Nonius KappaCCD'
_diffrn_measurement_method 'area detector \f and \w scan'
_diffrn_radiation_monochromator graphite
_diffrn_radiation_source 'fine-focus sealed tube'
_diffrn_radiation_type MoK\a
_diffrn_radiation_wavelength 0.71073
_diffrn_reflns_av_R_equivalents 0.0276
_diffrn_reflns_av_sigmaI/netI 0.0214
_diffrn_reflns_limit_h_max 10
_diffrn_reflns_limit_h_min -10
_diffrn_reflns_limit_k_max 9
_diffrn_reflns_limit_k_min -9
_diffrn_reflns_limit_l_max 16
_diffrn_reflns_limit_l_min -16
_diffrn_reflns_number 18049
_diffrn_reflns_theta_full 25.00
_diffrn_reflns_theta_max 27.49
_diffrn_reflns_theta_min 2.63
_diffrn_standards_decay_% 0.000
_diffrn_standards_interval_time 0
_diffrn_standards_number 0
_exptl_absorpt_coefficient_mu 0.112
_exptl_absorpt_correction_T_max 0.7456
_exptl_absorpt_correction_T_min 0.7117
_exptl_absorpt_correction_type multi-scan
_exptl_absorpt_process_details 'SADABS multiscan (Sheldrick, 1996)'
_exptl_crystal_colour 'translucent colourless'
_exptl_crystal_density_diffrn 1.468
_exptl_crystal_density_method 'not measured'
_exptl_crystal_description 'rough fragment'
_exptl_crystal_F_000 328
_exptl_crystal_size_max 0.21
_exptl_crystal_size_mid 0.20
_exptl_crystal_size_min 0.17
_refine_diff_density_max 0.207
_refine_diff_density_min -0.180
_refine_diff_density_rms 0.036
_refine_ls_abs_structure_Flack 0.4(7)
_refine_ls_extinction_method none
_refine_ls_goodness_of_fit_all 1.083
_refine_ls_goodness_of_fit_ref 1.083
_refine_ls_hydrogen_treatment constr
_refine_ls_matrix_type full
_refine_ls_number_parameters 210
_refine_ls_number_reflns 3244
_refine_ls_number_restraints 2
_refine_ls_restrained_S_all 1.082
_refine_ls_R_factor_all 0.0397
_refine_ls_R_factor_gt 0.0341
_refine_ls_R_factor_obs 0.0341
_refine_ls_shift/esd_max 0.000
_refine_ls_shift/esd_mean 0.000
_refine_ls_shift/su_max 0.000
_refine_ls_shift/su_mean 0.000
_refine_ls_structure_factor_coef Fsqd
_refine_ls_weighting_details
;
w=1/[\s^2^(Fo^2^)+(0.0406P)^2^+0.1046P] where P=(Fo^2^+2Fc^2^)/3
;
_refine_ls_weighting_scheme calc
_refine_ls_wR_factor_all 0.0797
_refine_ls_wR_factor_gt 0.0770
_refine_ls_wR_factor_obs 0.0770
_refine_ls_wR_factor_ref 0.0797
_reflns_number_gt 2946
_reflns_number_observed 2946
_reflns_number_total 3244
_reflns_observed_criterion >2sigma(I)
_reflns_threshold_expression >2sigma(I)
_cod_data_source_file c0ob00735h.txt
_cod_data_source_block MALIK3
_cod_depositor_comments
;
The following automatic conversions were performed:
'_geom_bond_publ_flag' value 'Y' changed to 'y' according to
'/home/saulius/struct/CIF-dictionaries/cif_core.dic' dictionary named
'cif_core.dic' version 2.4.1 from 2010-06-29 (26
times).

'_geom_angle_publ_flag' value 'Y' changed to 'y' according to
'/home/saulius/struct/CIF-dictionaries/cif_core.dic' dictionary named
'cif_core.dic' version 2.4.1 from 2010-06-29 (39 times).

Automatic conversion script
Id: cif_fix_enum 1555 2011-01-17 13:19:09Z saulius 
;
_cod_original_sg_symbol_H-M 'P c'
_cod_database_code 7151737

loop_
_symmetry_equiv_pos_as_xyz
'x, y, z'
'x, -y, z+1/2'

loop_
_atom_site_label
_atom_site_type_symbol
_atom_site_fract_x
_atom_site_fract_y
_atom_site_fract_z
_atom_site_U_iso_or_equiv
_atom_site_adp_type
_atom_site_occupancy
_atom_site_calc_flag
_atom_site_refinement_flags
_atom_site_disorder_assembly
_atom_site_disorder_group
C1 C 0.32407(19) 0.3826(2) -0.04289(12) 0.0237(3) Uani 1 d . . .
C2 C 0.34151(19) 0.5914(2) -0.01995(12) 0.0226(3) Uani 1 d . . .
H2 H 0.2323 0.6581 -0.0523 0.027 Uiso 1 calc R . .
C3 C 0.41883(18) 0.6421(2) 0.09975(12) 0.0201(3) Uani 1 d . . .
H3 H 0.3929 0.5442 0.1461 0.024 Uiso 1 calc R . .
C4 C 0.61059(19) 0.6539(2) 0.11448(13) 0.0218(3) Uani 1 d . . .
C5 C 0.7454(2) 0.6572(2) 0.20943(14) 0.0274(4) Uani 1 d . . .
H5 H 0.7242 0.6530 0.2756 0.033 Uiso 1 calc R . .
C6 C 0.9128(2) 0.6670(2) 0.20329(17) 0.0346(4) Uani 1 d . . .
H6 H 1.0051 0.6686 0.2662 0.042 Uiso 1 calc R . .
C7 C 0.9444(2) 0.6744(2) 0.10504(17) 0.0361(4) Uani 1 d . . .
H7 H 1.0577 0.6796 0.1027 0.043 Uiso 1 calc R . .
C8 C 0.8105(2) 0.6742(3) 0.01039(16) 0.0338(4) Uani 1 d . . .
H8 H 0.8318 0.6814 -0.0557 0.041 Uiso 1 calc R . .
C9 C 0.6434(2) 0.6629(2) 0.01637(13) 0.0247(3) Uani 1 d . . .
C10 C 0.4790(2) 0.6475(2) -0.07464(13) 0.0279(4) Uani 1 d . . .
H10 H 0.4500 0.7668 -0.1147 0.033 Uiso 1 calc R . .
O11 O 0.49190(16) 0.48922(18) -0.14409(10) 0.0353(3) Uani 1 d . . .
C12 C 0.4206(2) 0.3312(3) -0.11698(13) 0.0302(4) Uani 1 d . . .
O13 O 0.35004(15) 0.82210(16) 0.11636(10) 0.0273(3) Uani 1 d . . .
H13 H 0.3768 0.8447 0.1810 0.041 Uiso 1 calc R . .
O14 O 0.43838(19) 0.17855(19) -0.15431(11) 0.0411(3) Uani 1 d . . .
C15 C 0.2335(2) 0.2492(2) -0.01204(12) 0.0247(3) Uani 1 d . . .
H15 H 0.2425 0.1238 -0.0320 0.030 Uiso 1 calc R . .
O16 O 0.12908(16) 0.29171(17) 0.04745(11) 0.0324(3) Uani 1 d . . .
C17 C 0.0521(2) 0.1357(2) 0.08434(14) 0.0293(4) Uani 1 d . . .
H17 H 0.0708 0.0180 0.0492 0.035 Uiso 1 calc R . .
O18 O 0.12893(14) 0.12274(18) 0.19791(10) 0.0332(3) Uani 1 d . . .
C19 C 0.0014(2) 0.1283(2) 0.24621(14) 0.0278(4) Uani 1 d . . .
C20 C -0.1660(2) 0.1542(2) 0.16275(14) 0.0253(3) Uani 1 d . . .
C21 C -0.1350(2) 0.1641(2) 0.06974(14) 0.0290(4) Uani 1 d . . .
H21 H -0.2182 0.1859 0.0041 0.035 Uiso 1 calc R . .
O22 O 0.03161(17) 0.11240(19) 0.34165(10) 0.0402(3) Uani 1 d . . .
C23 C -0.3297(2) 0.1603(3) 0.19278(16) 0.0347(4) Uani 1 d . . .
H23A H -0.4264 0.1437 0.1295 0.052 Uiso 1 calc R . .
H23B H -0.3389 0.2807 0.2252 0.052 Uiso 1 calc R . .
H23C H -0.3289 0.0603 0.2430 0.052 Uiso 1 calc R . .

loop_
_atom_site_aniso_label
_atom_site_aniso_U_11
_atom_site_aniso_U_22
_atom_site_aniso_U_33
_atom_site_aniso_U_23
_atom_site_aniso_U_13
_atom_site_aniso_U_12
C1 0.0203(7) 0.0310(8) 0.0173(7) -0.0017(6) 0.0019(6) -0.0015(6)
C2 0.0186(7) 0.0285(8) 0.0188(7) 0.0025(6) 0.0029(6) 0.0018(6)
C3 0.0166(7) 0.0240(7) 0.0207(7) 0.0001(6) 0.0072(6) 0.0001(6)
C4 0.0173(7) 0.0205(8) 0.0273(8) -0.0013(6) 0.0066(6) -0.0001(6)
C5 0.0241(8) 0.0256(8) 0.0301(9) -0.0029(6) 0.0047(6) 0.0007(6)
C6 0.0191(7) 0.0270(9) 0.0501(11) -0.0060(8) -0.0013(8) -0.0014(7)
C7 0.0208(8) 0.0250(9) 0.0662(13) -0.0066(8) 0.0190(8) -0.0031(7)
C8 0.0343(10) 0.0282(9) 0.0491(11) -0.0036(7) 0.0282(8) -0.0043(7)
C9 0.0250(8) 0.0218(8) 0.0308(8) -0.0004(7) 0.0139(7) -0.0030(6)
C10 0.0333(9) 0.0305(9) 0.0225(8) 0.0023(7) 0.0124(7) -0.0004(7)
O11 0.0473(7) 0.0414(7) 0.0237(6) -0.0053(5) 0.0208(5) -0.0072(6)
C12 0.0310(9) 0.0403(10) 0.0183(7) -0.0056(7) 0.0060(6) -0.0026(7)
O13 0.0232(5) 0.0307(6) 0.0291(6) -0.0058(5) 0.0097(5) 0.0035(5)
O14 0.0556(9) 0.0399(7) 0.0341(7) -0.0128(6) 0.0233(6) -0.0051(6)
C15 0.0227(7) 0.0282(8) 0.0219(7) -0.0040(6) 0.0045(6) -0.0001(6)
O16 0.0336(6) 0.0240(6) 0.0467(8) -0.0014(5) 0.0230(6) -0.0036(5)
C17 0.0311(9) 0.0249(8) 0.0344(9) -0.0001(6) 0.0138(8) -0.0036(7)
O18 0.0215(6) 0.0399(7) 0.0363(7) 0.0039(5) 0.0059(5) 0.0005(5)
C19 0.0266(8) 0.0234(8) 0.0324(9) -0.0003(7) 0.0075(7) -0.0016(7)
C20 0.0224(8) 0.0201(8) 0.0318(9) 0.0008(7) 0.0055(6) -0.0020(6)
C21 0.0252(8) 0.0280(9) 0.0306(9) 0.0029(7) 0.0038(7) -0.0029(7)
O22 0.0421(7) 0.0463(8) 0.0287(7) -0.0012(6) 0.0052(6) -0.0048(6)
C23 0.0289(9) 0.0310(9) 0.0472(11) 0.0050(8) 0.0160(8) 0.0012(7)

loop_
_atom_type_symbol
_atom_type_description
_atom_type_scat_dispersion_real
_atom_type_scat_dispersion_imag
_atom_type_scat_source
C C 0.0033 0.0016 'International Tables Vol C Tables 4.2.6.8 and 6.1.1.4'
H H 0.0000 0.0000 'International Tables Vol C Tables 4.2.6.8 and 6.1.1.4'
O O 0.0106 0.0060 'International Tables Vol C Tables 4.2.6.8 and 6.1.1.4'

loop_
_geom_angle_atom_site_label_1
_geom_angle_atom_site_label_2
_geom_angle_atom_site_label_3
_geom_angle
_geom_angle_site_symmetry_1
_geom_angle_site_symmetry_3
_geom_angle_publ_flag
C15 C1 C12 118.79(15) . . y
C15 C1 C2 131.39(15) . . y
C12 C1 C2 109.73(14) . . y
C1 C2 C3 114.53(12) . . y
C1 C2 C10 101.34(13) . . y
C3 C2 C10 106.11(12) . . y
O13 C3 C4 111.51(12) . . y
O13 C3 C2 107.50(12) . . y
C4 C3 C2 103.42(12) . . y
C9 C4 C5 120.37(14) . . y
C9 C4 C3 111.22(13) . . y
C5 C4 C3 128.41(15) . . y
C4 C5 C6 118.31(16) . . y
C7 C6 C5 120.93(16) . . y
C8 C7 C6 120.93(16) . . y
C7 C8 C9 118.20(17) . . y
C4 C9 C8 121.25(15) . . y
C4 C9 C10 110.80(13) . . y
C8 C9 C10 127.86(16) . . y
O11 C10 C9 109.47(14) . . y
O11 C10 C2 106.72(13) . . y
C9 C10 C2 104.36(13) . . y
C12 O11 C10 110.51(12) . . y
O14 C12 O11 121.06(16) . . y
O14 C12 C1 129.83(17) . . y
O11 C12 C1 109.09(14) . . y
C1 C15 O16 121.39(15) . . y
C15 O16 C17 116.28(14) . . y
O16 C17 O18 107.56(14) . . y
O16 C17 C21 112.97(14) . . y
O18 C17 C21 104.65(14) . . y
C19 O18 C17 108.74(13) . . y
O22 C19 O18 121.98(15) . . y
O22 C19 C20 129.22(17) . . y
O18 C19 C20 108.80(14) . . y
C21 C20 C19 107.31(15) . . y
C21 C20 C23 132.32(16) . . y
C19 C20 C23 120.36(16) . . y
C20 C21 C17 110.31(15) . . y

loop_
_geom_bond_atom_site_label_1
_geom_bond_atom_site_label_2
_geom_bond_distance
_geom_bond_site_symmetry_2
_geom_bond_publ_flag
C1 C15 1.328(2) . y
C1 C12 1.461(2) . y
C1 C2 1.498(2) . y
C2 C3 1.539(2) . y
C2 C10 1.546(2) . y
C3 O13 1.4278(19) . y
C3 C4 1.513(2) . y
C4 C9 1.384(2) . y
C4 C5 1.384(2) . y
C5 C6 1.388(2) . y
C6 C7 1.381(3) . y
C7 C8 1.378(3) . y
C8 C9 1.386(2) . y
C9 C10 1.500(2) . y
C10 O11 1.459(2) . y
O11 C12 1.349(2) . y
C12 O14 1.206(2) . y
C15 O16 1.3440(19) . y
O16 C17 1.418(2) . y
C17 O18 1.426(2) . y
C17 C21 1.487(3) . y
O18 C19 1.365(2) . y
C19 O22 1.199(2) . y
C19 C20 1.476(2) . y
C20 C21 1.313(2) . y
C20 C23 1.495(2) . y

loop_
_geom_hbond_atom_site_label_D
_geom_hbond_atom_site_label_H
_geom_hbond_atom_site_label_A
_geom_hbond_distance_DH
_geom_hbond_distance_HA
_geom_hbond_distance_DA
_geom_hbond_angle_DHA
_geom_hbond_site_symmetry_A
O13 H13 O14 0.82 2.06 2.8575(18) 164.2 2_565

loop_
_cod_related_entry_id
_cod_related_entry_database
_cod_related_entry_code
1 ChemSpider 26994270
